data_7710889
loop_
_publ_author_name
'Koneczny, Marvin'
'Erol, Arife B\"usra'
'Mauduit, Marc'
'Eisen, Moris S.'
'Tamm, Matthias'

_publ_section_title
;
 Titanium complexes with unsymmetrically substituted imidazolin-2-iminato
 ligands.
;
_journal_issue 30
_journal_name_full 'Dalton transactions (Cambridge, England : 2003)'
_journal_page_first 11448
_journal_page_last 11456
_journal_paper_doi 10.1039/d2dt01740g
_journal_volume 51
_journal_year 2022
_chemical_formula_moiety 'C27 H33 Cl2 N3 Ti'
_chemical_formula_sum 'C27 H33 Cl2 N3 Ti'
_chemical_formula_weight 518.36
_space_group_crystal_system orthorhombic
_space_group_IT_number 19
_space_group_name_Hall 'P 2ac 2ab'
_space_group_name_H-M_alt 'P 21 21 21'
_atom_sites_solution_hydrogens geom
_atom_sites_solution_primary iterative
_audit_creation_method SHELXL-2018/3
_audit_update_record
;
2022-05-25 deposited with the CCDC.	2022-07-08 downloaded from the CCDC.
;
_cell_angle_alpha 90
_cell_angle_beta 90
_cell_angle_gamma 90
_cell_formula_units_Z 4
_cell_length_a 9.97590(10)
_cell_length_b 11.30190(10)
_cell_length_c 22.11580(10)
_cell_measurement_reflns_used 47896
_cell_measurement_temperature 100(2)
_cell_measurement_theta_max 77.4290
_cell_measurement_theta_min 3.9950
_cell_volume 2493.48(4)
_computing_cell_refinement 'CrysAlisPro 1.171.40.21a(Rigaku OD, 2018)'
_computing_data_collection 'CrysAlisPro 1.171.40.21a(Rigaku OD, 2018)'
_computing_data_reduction 'CrysAlisPro 1.171.40.21a(Rigaku OD, 2018)'
_computing_publication_material 'OLEX2 v1.2 (O. V. Dolomanov et al., J. Appl. Cryst., 2009, 42, 339-341)'
_computing_structure_refinement 'SHELXL-2018/3 (G. M. Sheldrick, Acta Cryst., 2008, A64, 112-122)'
_computing_structure_solution 'SHELXT-2014/5 (G. M. Sheldrick, Acta Cryst., 2015, A71, 3-8)'
_diffrn_ambient_temperature 100(2)
_diffrn_measured_fraction_theta_full 1.000
_diffrn_measured_fraction_theta_max 0.997
_diffrn_measurement_device_type 'XtaLAB Synergy, Single source at home/near, HyPix'
_diffrn_measurement_method '\w scan'
_diffrn_radiation_type CuK\a
_diffrn_radiation_wavelength 1.54184
_diffrn_reflns_av_R_equivalents 0.0323
_diffrn_reflns_av_unetI/netI 0.0141
_diffrn_reflns_Laue_measured_fraction_full 1.000
_diffrn_reflns_Laue_measured_fraction_max 0.997
_diffrn_reflns_limit_h_max 10
_diffrn_reflns_limit_h_min -12
_diffrn_reflns_limit_k_max 14
_diffrn_reflns_limit_k_min -14
_diffrn_reflns_limit_l_max 28
_diffrn_reflns_limit_l_min -27
_diffrn_reflns_number 53498
_diffrn_reflns_point_group_measured_fraction_full 1.000
_diffrn_reflns_point_group_measured_fraction_max 0.994
_diffrn_reflns_theta_full 67.684
_diffrn_reflns_theta_max 77.473
_diffrn_reflns_theta_min 3.998
_diffrn_source 'micro-focus sealed X-ray tube'
_exptl_absorpt_coefficient_mu 5.029
_exptl_absorpt_correction_T_max 1.000
_exptl_absorpt_correction_T_min 0.670
_exptl_absorpt_correction_type gaussian
_exptl_absorpt_process_details
;
CrysAlisPro 1.171.40.21a (Rigaku Oxford Diffraction, 2018)
Numerical absorption correction based on gaussian integration over
			a multifaceted crystal model
Empirical absorption correction using spherical harmonics,
 implemented in SCALE3 ABSPACK scaling algorithm.
;
_exptl_crystal_colour orange
_exptl_crystal_density_diffrn 1.381
_exptl_crystal_description trapezoid
_exptl_crystal_F_000 1088
_exptl_crystal_recrystallization_method 'Re-crystallisation from solvent: toluene/n-hexane'
_exptl_crystal_size_max 0.228
_exptl_crystal_size_mid 0.126
_exptl_crystal_size_min 0.072
_refine_diff_density_max 0.242
_refine_diff_density_min -0.226
_refine_diff_density_rms 0.043
_refine_ls_abs_structure_details
;
 Refined as an inversion twin.
;
_refine_ls_abs_structure_Flack 0.434(5)
_refine_ls_extinction_method none
_refine_ls_goodness_of_fit_ref 1.033
_refine_ls_hydrogen_treatment constr
_refine_ls_matrix_type full
_refine_ls_number_parameters 302
_refine_ls_number_reflns 5264
_refine_ls_number_restraints 0
_refine_ls_restrained_S_all 1.033
_refine_ls_R_factor_all 0.0227
_refine_ls_R_factor_gt 0.0218
_refine_ls_shift/su_max 0.001
_refine_ls_shift/su_mean 0.000
_refine_ls_structure_factor_coef Fsqd
_refine_ls_weighting_details 'w=1/[\s^2^(Fo^2^)+(0.0258P)^2^+0.9166P] where P=(Fo^2^+2Fc^2^)/3'
_refine_ls_weighting_scheme calc
_refine_ls_wR_factor_gt 0.0504
_refine_ls_wR_factor_ref 0.0513
_reflns_Friedel_coverage 0.758
_reflns_Friedel_fraction_full 1.000
_reflns_Friedel_fraction_max 0.989
_reflns_number_gt 5221
_reflns_number_total 5264
_reflns_threshold_expression 'I > 2\s(I)'
_cod_data_source_file d2dt01740g2.cif
_cod_data_source_block mk22mk
_cod_database_code 7710889
_shelx_shelxl_version_number 2018/3
_shelx_space_group_comment
;
The symmetry employed for this shelxl refinement is uniquely defined
by the following loop, which should always be used as a source of
symmetry information in preference to the above space-group names.
They are only intended as comments.
;
_oxdiff_exptl_absorpt_empirical_full_min 0.778
_oxdiff_exptl_absorpt_empirical_full_max 1.431
_oxdiff_exptl_absorpt_empirical_details
;
Empirical correction (ABSPACK) includes:
- Absorption correction using spherical harmonics
- Frame scaling
;

loop_
_space_group_symop_operation_xyz
'x, y, z'
'-x+1/2, -y, z+1/2'
'-x, y+1/2, -z+1/2'
'x+1/2, -y+1/2, -z'

loop_
_atom_site_label
_atom_site_type_symbol
_atom_site_fract_x
_atom_site_fract_y
_atom_site_fract_z
_atom_site_U_iso_or_equiv
_atom_site_adp_type
_atom_site_occupancy
_atom_site_site_symmetry_order
_atom_site_calc_flag
_atom_site_refinement_flags_posn
_atom_site_refinement_flags_adp
_atom_site_refinement_flags_occupancy
_atom_site_disorder_assembly
_atom_site_disorder_group
Ti1 Ti 0.23702(3) 0.64777(3) 0.40476(2) 0.01229(7) Uani 1 1 d . . . . .
Cl1 Cl 0.02023(4) 0.70721(4) 0.38338(2) 0.01978(10) Uani 1 1 d . . . . .
Cl2 Cl 0.35065(4) 0.82643(4) 0.40539(2) 0.02134(10) Uani 1 1 d . . . . .
N1 N 0.29424(15) 0.58545(14) 0.33571(7) 0.0156(3) Uani 1 1 d . . . . .
N2 N 0.47407(16) 0.47328(14) 0.29249(7) 0.0165(3) Uani 1 1 d . . . . .
N3 N 0.31254(16) 0.52601(14) 0.23077(7) 0.0149(3) Uani 1 1 d . . . . .
C1 C 0.35350(18) 0.53185(16) 0.28999(8) 0.0148(3) Uani 1 1 d . . . . .
C2 C 0.5078(2) 0.43253(17) 0.23517(8) 0.0186(4) Uani 1 1 d . . . . .
H2 H 0.586405 0.389897 0.224524 0.022 Uiso 1 1 calc R U . . .
C3 C 0.4082(2) 0.46480(17) 0.19762(8) 0.0177(4) Uani 1 1 d . . . . .
H3 H 0.404112 0.448462 0.155525 0.021 Uiso 1 1 calc R U . . .
C4 C 0.54922(18) 0.45131(17) 0.34682(8) 0.0156(3) Uani 1 1 d . . . . .
C5 C 0.53239(18) 0.34292(17) 0.37597(8) 0.0163(3) Uani 1 1 d . . . . .
C6 C 0.60593(19) 0.32249(16) 0.42854(8) 0.0167(4) Uani 1 1 d . . . . .
H6 H 0.595311 0.249517 0.449318 0.020 Uiso 1 1 calc R U . . .
C7 C 0.69495(19) 0.40691(17) 0.45139(9) 0.0167(4) Uani 1 1 d . . . . .
C8 C 0.70991(18) 0.51355(17) 0.42044(9) 0.0171(4) Uani 1 1 d . . . . .
H8 H 0.770907 0.570990 0.435497 0.020 Uiso 1 1 calc R U . . .
C9 C 0.63754(18) 0.53809(16) 0.36791(9) 0.0166(4) Uani 1 1 d . . . . .
C10 C 0.4386(2) 0.24990(18) 0.35119(10) 0.0224(4) Uani 1 1 d . . . . .
H10A H 0.348701 0.283651 0.346643 0.034 Uiso 1 1 calc R U . . .
H10B H 0.435070 0.182679 0.379137 0.034 Uiso 1 1 calc R U . . .
H10C H 0.471263 0.223013 0.311721 0.034 Uiso 1 1 calc R U . . .
C11 C 0.7734(2) 0.38221(18) 0.50830(9) 0.0204(4) Uani 1 1 d . . . . .
H11A H 0.854219 0.337095 0.498218 0.031 Uiso 1 1 calc R U . . .
H11B H 0.717874 0.336275 0.536344 0.031 Uiso 1 1 calc R U . . .
H11C H 0.798928 0.457191 0.527331 0.031 Uiso 1 1 calc R U . . .
C12 C 0.6505(2) 0.65563(18) 0.33638(9) 0.0217(4) Uani 1 1 d . . . . .
H12A H 0.570321 0.703328 0.344220 0.032 Uiso 1 1 calc R U . . .
H12B H 0.659859 0.642792 0.292762 0.032 Uiso 1 1 calc R U . . .
H12C H 0.729746 0.697266 0.351647 0.032 Uiso 1 1 calc R U . . .
C13 C 0.18367(18) 0.57496(16) 0.20673(8) 0.0136(3) Uani 1 1 d . . . . .
C14 C 0.06631(19) 0.52343(16) 0.24256(8) 0.0161(3) Uani 1 1 d . . . . .
H14A H 0.076187 0.543715 0.285884 0.019 Uiso 1 1 calc R U . . .
H14B H 0.066165 0.436145 0.238804 0.019 Uiso 1 1 calc R U . . .
C15 C -0.06636(19) 0.57358(17) 0.21839(9) 0.0174(4) Uani 1 1 d . . . . .
H15 H -0.142457 0.540964 0.242652 0.021 Uiso 1 1 calc R U . . .
C16 C -0.0837(2) 0.53814(18) 0.15223(9) 0.0235(4) Uani 1 1 d . . . . .
H16A H -0.169479 0.569667 0.136488 0.028 Uiso 1 1 calc R U . . .
H16B H -0.085572 0.450842 0.148630 0.028 Uiso 1 1 calc R U . . .
C17 C 0.0337(2) 0.58840(19) 0.11555(9) 0.0224(4) Uani 1 1 d . . . . .
H17 H 0.023384 0.565283 0.072154 0.027 Uiso 1 1 calc R U . . .
C18 C 0.1674(2) 0.53964(18) 0.13997(8) 0.0202(4) Uani 1 1 d . . . . .
H18A H 0.168732 0.452359 0.136199 0.024 Uiso 1 1 calc R U . . .
H18B H 0.242832 0.571967 0.116007 0.024 Uiso 1 1 calc R U . . .
C19 C 0.18450(18) 0.71054(16) 0.21182(8) 0.0145(3) Uani 1 1 d . . . . .
H19A H 0.260638 0.743366 0.188514 0.017 Uiso 1 1 calc R U . . .
H19B H 0.195258 0.734187 0.254645 0.017 Uiso 1 1 calc R U . . .
C20 C -0.06530(18) 0.70905(17) 0.22374(8) 0.0157(4) Uani 1 1 d . . . . .
H20A H -0.150989 0.741595 0.208469 0.019 Uiso 1 1 calc R U . . .
H20B H -0.055670 0.732212 0.266689 0.019 Uiso 1 1 calc R U . . .
C21 C 0.05172(19) 0.75940(16) 0.18688(8) 0.0163(4) Uani 1 1 d . . . . .
H21 H 0.051752 0.847649 0.190148 0.020 Uiso 1 1 calc R U . . .
C22 C 0.0356(2) 0.72383(18) 0.12064(9) 0.0220(4) Uani 1 1 d . . . . .
H22A H 0.110878 0.756170 0.096593 0.026 Uiso 1 1 calc R U . . .
H22B H -0.048989 0.756797 0.104411 0.026 Uiso 1 1 calc R U . . .
C23 C 0.3599(2) 0.5410(2) 0.47547(9) 0.0246(4) Uani 1 1 d . . . . .
H23 H 0.452589 0.529679 0.467456 0.029 Uiso 1 1 calc R U . . .
C24 C 0.3039(2) 0.6344(2) 0.50875(9) 0.0262(5) Uani 1 1 d . . . . .
H24 H 0.352029 0.696533 0.527905 0.031 Uiso 1 1 calc R U . . .
C25 C 0.1644(3) 0.6200(2) 0.50874(10) 0.0326(6) Uani 1 1 d . . . . .
H25 H 0.100850 0.670572 0.527590 0.039 Uiso 1 1 calc R U . . .
C26 C 0.1358(2) 0.5167(2) 0.47563(11) 0.0333(5) Uani 1 1 d . . . . .
H26 H 0.048948 0.485720 0.467895 0.040 Uiso 1 1 calc R U . . .
C27 C 0.2558(3) 0.46755(18) 0.45618(10) 0.0295(5) Uani 1 1 d . . . . .
H27 H 0.265417 0.396439 0.433687 0.035 Uiso 1 1 calc R U . . .

loop_
_atom_site_aniso_label
_atom_site_aniso_U_11
_atom_site_aniso_U_22
_atom_site_aniso_U_33
_atom_site_aniso_U_23
_atom_site_aniso_U_13
_atom_site_aniso_U_12
Ti1 0.01174(14) 0.01540(14) 0.00974(13) -0.00051(11) 0.00020(11) 0.00170(11)
Cl1 0.01358(19) 0.0298(2) 0.01593(19) -0.00156(17) -0.00055(16) 0.00538(17)
Cl2 0.0207(2) 0.01866(19) 0.0246(2) -0.00058(17) 0.00108(18) -0.00268(16)
N1 0.0139(7) 0.0189(7) 0.0139(7) -0.0007(6) -0.0013(6) 0.0020(6)
N2 0.0155(7) 0.0205(7) 0.0134(7) -0.0010(6) 0.0000(6) 0.0053(6)
N3 0.0157(7) 0.0163(7) 0.0128(7) -0.0015(6) -0.0002(6) 0.0036(6)
C1 0.0145(8) 0.0156(8) 0.0142(8) -0.0001(7) -0.0007(7) 0.0014(7)
C2 0.0183(9) 0.0216(9) 0.0158(8) -0.0028(7) 0.0032(7) 0.0059(8)
C3 0.0204(9) 0.0182(9) 0.0146(8) -0.0028(7) 0.0026(7) 0.0048(7)
C4 0.0131(8) 0.0201(8) 0.0137(8) -0.0020(7) 0.0007(7) 0.0047(7)
C5 0.0132(8) 0.0174(8) 0.0182(8) -0.0035(7) 0.0015(7) 0.0031(7)
C6 0.0158(8) 0.0164(8) 0.0180(8) -0.0006(7) 0.0024(7) 0.0026(7)
C7 0.0136(8) 0.0207(9) 0.0158(9) -0.0015(7) 0.0015(7) 0.0044(7)
C8 0.0138(8) 0.0170(8) 0.0204(9) -0.0024(7) 0.0001(7) -0.0010(7)
C9 0.0126(8) 0.0178(9) 0.0193(9) -0.0004(7) 0.0031(7) 0.0031(7)
C10 0.0208(9) 0.0211(9) 0.0254(10) -0.0025(8) -0.0028(8) -0.0013(8)
C11 0.0202(9) 0.0248(9) 0.0162(9) -0.0009(7) -0.0014(8) 0.0021(8)
C12 0.0187(9) 0.0211(9) 0.0252(10) 0.0047(8) 0.0009(8) 0.0006(8)
C13 0.0145(8) 0.0140(8) 0.0123(8) -0.0010(7) -0.0011(7) 0.0030(7)
C14 0.0172(9) 0.0138(8) 0.0173(9) 0.0013(7) -0.0016(7) -0.0009(7)
C15 0.0150(9) 0.0167(8) 0.0204(9) 0.0011(7) -0.0021(7) -0.0019(7)
C16 0.0227(10) 0.0208(9) 0.0271(11) -0.0065(8) -0.0100(8) 0.0006(8)
C17 0.0242(10) 0.0291(10) 0.0139(8) -0.0054(8) -0.0058(8) 0.0086(8)
C18 0.0226(10) 0.0238(9) 0.0141(8) -0.0053(7) -0.0026(7) 0.0070(8)
C19 0.0138(8) 0.0134(8) 0.0164(8) 0.0009(7) 0.0011(7) -0.0007(7)
C20 0.0150(8) 0.0172(8) 0.0150(8) -0.0004(7) -0.0001(7) 0.0011(7)
C21 0.0177(9) 0.0143(8) 0.0167(9) 0.0020(7) 0.0006(7) 0.0011(7)
C22 0.0218(9) 0.0289(10) 0.0151(9) 0.0061(8) 0.0001(8) 0.0065(8)
C23 0.0214(10) 0.0350(11) 0.0172(9) 0.0109(8) 0.0016(8) 0.0096(9)
C24 0.0364(12) 0.0303(11) 0.0119(9) 0.0022(8) -0.0071(8) 0.0013(9)
C25 0.0334(12) 0.0475(14) 0.0170(10) 0.0129(9) 0.0117(9) 0.0209(11)
C26 0.0264(11) 0.0417(13) 0.0319(12) 0.0195(10) -0.0011(9) -0.0087(10)
C27 0.0451(13) 0.0190(9) 0.0245(10) 0.0070(8) -0.0004(10) 0.0032(10)

loop_
_atom_type_symbol
_atom_type_description
_atom_type_scat_dispersion_real
_atom_type_scat_dispersion_imag
_atom_type_scat_source
C C 0.0181 0.0091 'International Tables Vol C Tables 4.2.6.8 and 6.1.1.4'
H H 0.0000 0.0000 'International Tables Vol C Tables 4.2.6.8 and 6.1.1.4'
Cl Cl 0.3639 0.7018 'International Tables Vol C Tables 4.2.6.8 and 6.1.1.4'
N N 0.0311 0.0180 'International Tables Vol C Tables 4.2.6.8 and 6.1.1.4'
Ti Ti 0.2191 1.8069 'International Tables Vol C Tables 4.2.6.8 and 6.1.1.4'

loop_
_exptl_crystal_face_index_h
_exptl_crystal_face_index_k
_exptl_crystal_face_index_l
_exptl_crystal_face_perp_dist
0 1 14 0.0673
0 -1 -14 0.0582
6 0 0 0.1144
0 -7 1 0.0547
3 -6 4 0.0885
5 5 3 0.0849
-3 -6 -2 0.0764
0 -5 10 0.0674
0 5 -10 0.0272
6 3 0 0.1009
-6 -3 0 0.0989
0 7 5 0.0171
0 -7 -5 0.0539
5 -5 0 0.1056
-5 5 0 0.0787

loop_
_geom_angle_atom_site_label_1
_geom_angle_atom_site_label_2
_geom_angle_atom_site_label_3
_geom_angle
_geom_angle_site_symmetry_1
_geom_angle_site_symmetry_3
_geom_angle_publ_flag
N1 Ti1 Cl1 103.88(5) . . ?
N1 Ti1 Cl2 101.17(5) . . ?
Cl1 Ti1 Cl2 101.87(2) . . ?
N1 Ti1 C23 101.72(7) . . ?
Cl1 Ti1 C23 141.37(6) . . ?
Cl2 Ti1 C23 100.98(6) . . ?
N1 Ti1 C27 92.69(8) . . ?
Cl1 Ti1 C27 115.27(7) . . ?
Cl2 Ti1 C27 135.79(6) . . ?
C23 Ti1 C27 34.83(9) . . ?
N1 Ti1 C26 117.09(9) . . ?
Cl1 Ti1 C26 85.35(6) . . ?
Cl2 Ti1 C26 138.25(7) . . ?
C23 Ti1 C26 57.17(8) . . ?
C27 Ti1 C26 34.17(9) . . ?
N1 Ti1 C24 135.23(8) . . ?
Cl1 Ti1 C24 118.29(6) . . ?
Cl2 Ti1 C24 85.00(6) . . ?
C23 Ti1 C24 34.52(8) . . ?
C27 Ti1 C24 57.14(8) . . ?
C26 Ti1 C24 56.49(8) . . ?
N1 Ti1 C25 149.07(8) . . ?
Cl1 Ti1 C25 87.26(6) . . ?
Cl2 Ti1 C25 104.64(7) . . ?
C23 Ti1 C25 56.90(7) . . ?
C27 Ti1 C25 56.76(8) . . ?
C26 Ti1 C25 33.99(9) . . ?
C24 Ti1 C25 33.71(8) . . ?
C1 N1 Ti1 170.28(14) . . ?
C1 N2 C2 109.57(15) . . ?
C1 N2 C4 124.97(15) . . ?
C2 N2 C4 125.35(15) . . ?
C1 N3 C3 108.84(15) . . ?
C1 N3 C13 125.18(15) . . ?
C3 N3 C13 125.96(15) . . ?
N1 C1 N3 128.31(17) . . ?
N1 C1 N2 125.66(17) . . ?
N3 C1 N2 105.99(15) . . ?
C3 C2 N2 107.13(16) . . ?
C3 C2 H2 126.4 . . ?
N2 C2 H2 126.4 . . ?
C2 C3 N3 108.47(16) . . ?
C2 C3 H3 125.8 . . ?
N3 C3 H3 125.8 . . ?
C5 C4 C9 122.54(17) . . ?
C5 C4 N2 118.37(16) . . ?
C9 C4 N2 119.08(17) . . ?
C6 C5 C4 117.88(17) . . ?
C6 C5 C10 120.88(17) . . ?
C4 C5 C10 121.23(17) . . ?
C5 C6 C7 121.52(18) . . ?
C5 C6 H6 119.2 . . ?
C7 C6 H6 119.2 . . ?
C8 C7 C6 118.73(18) . . ?
C8 C7 C11 120.95(18) . . ?
C6 C7 C11 120.32(17) . . ?
C7 C8 C9 121.68(18) . . ?
C7 C8 H8 119.2 . . ?
C9 C8 H8 119.2 . . ?
C8 C9 C4 117.65(17) . . ?
C8 C9 C12 121.09(17) . . ?
C4 C9 C12 121.23(17) . . ?
C5 C10 H10A 109.5 . . ?
C5 C10 H10B 109.5 . . ?
H10A C10 H10B 109.5 . . ?
C5 C10 H10C 109.5 . . ?
H10A C10 H10C 109.5 . . ?
H10B C10 H10C 109.5 . . ?
C7 C11 H11A 109.5 . . ?
C7 C11 H11B 109.5 . . ?
H11A C11 H11B 109.5 . . ?
C7 C11 H11C 109.5 . . ?
H11A C11 H11C 109.5 . . ?
H11B C11 H11C 109.5 . . ?
C9 C12 H12A 109.5 . . ?
C9 C12 H12B 109.5 . . ?
H12A C12 H12B 109.5 . . ?
C9 C12 H12C 109.5 . . ?
H12A C12 H12C 109.5 . . ?
H12B C12 H12C 109.5 . . ?
N3 C13 C14 109.44(14) . . ?
N3 C13 C19 109.75(15) . . ?
C14 C13 C19 110.25(15) . . ?
N3 C13 C18 109.59(15) . . ?
C14 C13 C18 108.54(15) . . ?
C19 C13 C18 109.24(15) . . ?
C13 C14 C15 109.81(15) . . ?
C13 C14 H14A 109.7 . . ?
C15 C14 H14A 109.7 . . ?
C13 C14 H14B 109.7 . . ?
C15 C14 H14B 109.7 . . ?
H14A C14 H14B 108.2 . . ?
C16 C15 C14 109.54(16) . . ?
C16 C15 C20 109.64(16) . . ?
C14 C15 C20 109.58(15) . . ?
C16 C15 H15 109.4 . . ?
C14 C15 H15 109.4 . . ?
C20 C15 H15 109.4 . . ?
C15 C16 C17 108.85(16) . . ?
C15 C16 H16A 109.9 . . ?
C17 C16 H16A 109.9 . . ?
C15 C16 H16B 109.9 . . ?
C17 C16 H16B 109.9 . . ?
H16A C16 H16B 108.3 . . ?
C16 C17 C22 109.87(17) . . ?
C16 C17 C18 110.08(16) . . ?
C22 C17 C18 108.67(17) . . ?
C16 C17 H17 109.4 . . ?
C22 C17 H17 109.4 . . ?
C18 C17 H17 109.4 . . ?
C13 C18 C17 109.56(15) . . ?
C13 C18 H18A 109.8 . . ?
C17 C18 H18A 109.8 . . ?
C13 C18 H18B 109.8 . . ?
C17 C18 H18B 109.8 . . ?
H18A C18 H18B 108.2 . . ?
C13 C19 C21 109.11(15) . . ?
C13 C19 H19A 109.9 . . ?
C21 C19 H19A 109.9 . . ?
C13 C19 H19B 109.9 . . ?
C21 C19 H19B 109.9 . . ?
H19A C19 H19B 108.3 . . ?
C21 C20 C15 109.53(15) . . ?
C21 C20 H20A 109.8 . . ?
C15 C20 H20A 109.8 . . ?
C21 C20 H20B 109.8 . . ?
C15 C20 H20B 109.8 . . ?
H20A C20 H20B 108.2 . . ?
C22 C21 C20 109.40(16) . . ?
C22 C21 C19 109.88(15) . . ?
C20 C21 C19 109.38(15) . . ?
C22 C21 H21 109.4 . . ?
C20 C21 H21 109.4 . . ?
C19 C21 H21 109.4 . . ?
C21 C22 C17 109.52(16) . . ?
C21 C22 H22A 109.8 . . ?
C17 C22 H22A 109.8 . . ?
C21 C22 H22B 109.8 . . ?
C17 C22 H22B 109.8 . . ?
H22A C22 H22B 108.2 . . ?
C27 C23 C24 108.1(2) . . ?
C27 C23 Ti1 73.19(12) . . ?
C24 C23 Ti1 75.65(12) . . ?
C27 C23 H23 125.9 . . ?
C24 C23 H23 125.9 . . ?
Ti1 C23 H23 117.2 . . ?
C25 C24 C23 107.9(2) . . ?
C25 C24 Ti1 74.40(13) . . ?
C23 C24 Ti1 69.83(11) . . ?
C25 C24 H24 126.0 . . ?
C23 C24 H24 126.0 . . ?
Ti1 C24 H24 121.4 . . ?
C24 C25 C26 107.3(2) . . ?
C24 C25 Ti1 71.89(12) . . ?
C26 C25 Ti1 71.06(13) . . ?
C24 C25 H25 126.3 . . ?
C26 C25 H25 126.3 . . ?
Ti1 C25 H25 122.4 . . ?
C27 C26 C25 108.6(2) . . ?
C27 C26 Ti1 71.29(13) . . ?
C25 C26 Ti1 74.95(13) . . ?
C27 C26 H26 125.7 . . ?
C25 C26 H26 125.7 . . ?
Ti1 C26 H26 119.8 . . ?
C26 C27 C23 108.0(2) . . ?
C26 C27 Ti1 74.54(13) . . ?
C23 C27 Ti1 71.98(11) . . ?
C26 C27 H27 126.0 . . ?
C23 C27 H27 126.0 . . ?
Ti1 C27 H27 119.3 . . ?

loop_
_geom_bond_atom_site_label_1
_geom_bond_atom_site_label_2
_geom_bond_distance
_geom_bond_site_symmetry_2
_geom_bond_publ_flag
Ti1 N1 1.7758(16) . ?
Ti1 Cl1 2.3135(5) . ?
Ti1 Cl2 2.3156(5) . ?
Ti1 C23 2.325(2) . ?
Ti1 C27 2.340(2) . ?
Ti1 C26 2.382(2) . ?
Ti1 C24 2.399(2) . ?
Ti1 C25 2.431(2) . ?
N1 C1 1.319(2) . ?
N2 C1 1.374(2) . ?
N2 C2 1.390(2) . ?
N2 C4 1.438(2) . ?
N3 C1 1.374(2) . ?
N3 C3 1.388(2) . ?
N3 C13 1.497(2) . ?
C2 C3 1.345(3) . ?
C2 H2 0.9500 . ?
C3 H3 0.9500 . ?
C4 C5 1.394(3) . ?
C4 C9 1.398(3) . ?
C5 C6 1.394(3) . ?
C5 C10 1.510(3) . ?
C6 C7 1.398(3) . ?
C6 H6 0.9500 . ?
C7 C8 1.394(3) . ?
C7 C11 1.508(3) . ?
C8 C9 1.396(3) . ?
C8 H8 0.9500 . ?
C9 C12 1.506(3) . ?
C10 H10A 0.9800 . ?
C10 H10B 0.9800 . ?
C10 H10C 0.9800 . ?
C11 H11A 0.9800 . ?
C11 H11B 0.9800 . ?
C11 H11C 0.9800 . ?
C12 H12A 0.9800 . ?
C12 H12B 0.9800 . ?
C12 H12C 0.9800 . ?
C13 C14 1.529(3) . ?
C13 C19 1.537(2) . ?
C13 C18 1.538(2) . ?
C14 C15 1.536(3) . ?
C14 H14A 0.9900 . ?
C14 H14B 0.9900 . ?
C15 C16 1.527(3) . ?
C15 C20 1.536(3) . ?
C15 H15 1.0000 . ?
C16 C17 1.534(3) . ?
C16 H16A 0.9900 . ?
C16 H16B 0.9900 . ?
C17 C22 1.535(3) . ?
C17 C18 1.541(3) . ?
C17 H17 1.0000 . ?
C18 H18A 0.9900 . ?
C18 H18B 0.9900 . ?
C19 C21 1.537(2) . ?
C19 H19A 0.9900 . ?
C19 H19B 0.9900 . ?
C20 C21 1.533(3) . ?
C20 H20A 0.9900 . ?
C20 H20B 0.9900 . ?
C21 C22 1.528(3) . ?
C21 H21 1.0000 . ?
C22 H22A 0.9900 . ?
C22 H22B 0.9900 . ?
C23 C27 1.396(3) . ?
C23 C24 1.403(3) . ?
C23 H23 0.9500 . ?
C24 C25 1.401(3) . ?
C24 H24 0.9500 . ?
C25 C26 1.408(4) . ?
C25 H25 0.9500 . ?
C26 C27 1.388(4) . ?
C26 H26 0.9500 . ?
C27 H27 0.9500 . ?

loop_
_geom_torsion_atom_site_label_1
_geom_torsion_atom_site_label_2
_geom_torsion_atom_site_label_3
_geom_torsion_atom_site_label_4
_geom_torsion
_geom_torsion_site_symmetry_1
_geom_torsion_site_symmetry_2
_geom_torsion_site_symmetry_3
_geom_torsion_site_symmetry_4
_geom_torsion_publ_flag
C3 N3 C1 N1 177.47(18) . . . . ?
C13 N3 C1 N1 -4.1(3) . . . . ?
C3 N3 C1 N2 -0.3(2) . . . . ?
C13 N3 C1 N2 178.08(16) . . . . ?
C2 N2 C1 N1 -177.36(18) . . . . ?
C4 N2 C1 N1 6.2(3) . . . . ?
C2 N2 C1 N3 0.5(2) . . . . ?
C4 N2 C1 N3 -175.89(17) . . . . ?
C1 N2 C2 C3 -0.5(2) . . . . ?
C4 N2 C2 C3 175.87(18) . . . . ?
N2 C2 C3 N3 0.3(2) . . . . ?
C1 N3 C3 C2 0.0(2) . . . . ?
C13 N3 C3 C2 -178.37(17) . . . . ?
C1 N2 C4 C5 95.1(2) . . . . ?
C2 N2 C4 C5 -80.8(2) . . . . ?
C1 N2 C4 C9 -85.9(2) . . . . ?
C2 N2 C4 C9 98.3(2) . . . . ?
C9 C4 C5 C6 0.9(3) . . . . ?
N2 C4 C5 C6 179.88(16) . . . . ?
C9 C4 C5 C10 -178.52(17) . . . . ?
N2 C4 C5 C10 0.5(3) . . . . ?
C4 C5 C6 C7 -0.6(3) . . . . ?
C10 C5 C6 C7 178.81(18) . . . . ?
C5 C6 C7 C8 -0.1(3) . . . . ?
C5 C6 C7 C11 -179.88(17) . . . . ?
C6 C7 C8 C9 0.6(3) . . . . ?
C11 C7 C8 C9 -179.63(17) . . . . ?
C7 C8 C9 C4 -0.4(3) . . . . ?
C7 C8 C9 C12 177.46(17) . . . . ?
C5 C4 C9 C8 -0.4(3) . . . . ?
N2 C4 C9 C8 -179.41(16) . . . . ?
C5 C4 C9 C12 -178.23(17) . . . . ?
N2 C4 C9 C12 2.8(3) . . . . ?
C1 N3 C13 C14 -55.2(2) . . . . ?
C3 N3 C13 C14 122.93(19) . . . . ?
C1 N3 C13 C19 65.9(2) . . . . ?
C3 N3 C13 C19 -115.96(19) . . . . ?
C1 N3 C13 C18 -174.12(17) . . . . ?
C3 N3 C13 C18 4.0(2) . . . . ?
N3 C13 C14 C15 179.76(15) . . . . ?
C19 C13 C14 C15 58.95(19) . . . . ?
C18 C13 C14 C15 -60.67(19) . . . . ?
C13 C14 C15 C16 61.48(19) . . . . ?
C13 C14 C15 C20 -58.8(2) . . . . ?
C14 C15 C16 C17 -60.0(2) . . . . ?
C20 C15 C16 C17 60.2(2) . . . . ?
C15 C16 C17 C22 -60.1(2) . . . . ?
C15 C16 C17 C18 59.5(2) . . . . ?
N3 C13 C18 C17 179.12(16) . . . . ?
C14 C13 C18 C17 59.6(2) . . . . ?
C19 C13 C18 C17 -60.6(2) . . . . ?
C16 C17 C18 C13 -59.7(2) . . . . ?
C22 C17 C18 C13 60.6(2) . . . . ?
N3 C13 C19 C21 179.90(14) . . . . ?
C14 C13 C19 C21 -59.47(19) . . . . ?
C18 C13 C19 C21 59.7(2) . . . . ?
C16 C15 C20 C21 -60.4(2) . . . . ?
C14 C15 C20 C21 59.84(19) . . . . ?
C15 C20 C21 C22 59.73(19) . . . . ?
C15 C20 C21 C19 -60.67(19) . . . . ?
C13 C19 C21 C22 -59.98(19) . . . . ?
C13 C19 C21 C20 60.13(19) . . . . ?
C20 C21 C22 C17 -59.5(2) . . . . ?
C19 C21 C22 C17 60.6(2) . . . . ?
C16 C17 C22 C21 60.0(2) . . . . ?
C18 C17 C22 C21 -60.5(2) . . . . ?
C27 C23 C24 C25 -1.4(2) . . . . ?
Ti1 C23 C24 C25 65.17(15) . . . . ?
C27 C23 C24 Ti1 -66.55(14) . . . . ?
C23 C24 C25 C26 0.4(2) . . . . ?
Ti1 C24 C25 C26 62.63(15) . . . . ?
C23 C24 C25 Ti1 -62.19(14) . . . . ?
C24 C25 C26 C27 0.7(3) . . . . ?
Ti1 C25 C26 C27 63.85(16) . . . . ?
C24 C25 C26 Ti1 -63.17(16) . . . . ?
C25 C26 C27 C23 -1.5(2) . . . . ?
Ti1 C26 C27 C23 64.70(14) . . . . ?
C25 C26 C27 Ti1 -66.23(16) . . . . ?
C24 C23 C27 C26 1.8(2) . . . . ?
Ti1 C23 C27 C26 -66.40(15) . . . . ?
C24 C23 C27 Ti1 68.20(14) . . . . ?

loop_
_exptl_oxdiff_crystal_face_indexfrac_h
_exptl_oxdiff_crystal_face_indexfrac_k
_exptl_oxdiff_crystal_face_indexfrac_l
_exptl_oxdiff_crystal_face_x
_exptl_oxdiff_crystal_face_y
_exptl_oxdiff_crystal_face_z
-0.0938 0.7925 14.2672 0.1231 0.9377 -0.3249
-0.1335 -0.8076 -14.2623 -0.1216 -0.9258 0.3579
6.4651 0.4368 0.0025 -0.0425 -0.3294 -0.9432
0.0310 -7.3066 1.2914 0.9898 -0.1297 0.0584
3.0671 -6.2065 3.5181 0.8868 -0.1166 -0.4472
4.7106 4.8085 2.9171 -0.5798 0.0752 -0.8113
-3.4052 -6.1838 -1.6392 0.7858 -0.1024 0.6100
0.0136 -5.3531 9.8194 0.8673 0.4714 -0.1602
-0.1315 5.3224 -9.8788 -0.8644 -0.4698 0.1790
5.8758 3.0856 0.1156 -0.3934 -0.2147 -0.8940
-5.8762 -3.0848 -0.1174 0.3932 0.2146 0.8940
0.1607 6.8718 5.0068 -0.8308 0.5087 -0.2256
-0.0913 -6.8814 -4.9650 0.8330 -0.5100 0.2147
4.9007 -4.7957 0.0223 0.6481 -0.3960 -0.6505
-4.9070 4.7874 -0.0325 -0.6472 0.3955 0.6518
